data_7023615
loop_
_publ_author_name
'Galstyan, Anzhela'
'Sanz Miguel, Pablo J.'
'Weise, Katrin'
'Lippert, Bernhard'

_publ_section_title
;
 Discrete and polymeric heteronuclear constructs derived from triangular
 2,2'-bipyrazine complexes of cis-a2Pt(II) (with a = NH3 or a2 = en).
;
_journal_issue 45
_journal_name_full 'Dalton transactions (Cambridge, England : 2003)'
_journal_page_first 16151
_journal_page_last 16161
_journal_paper_doi 10.1039/c3dt51589c
_journal_volume 42
_journal_year 2013
_chemical_formula_moiety 'C60 H126 Cu11 N70 O123 Pt6'
_chemical_formula_sum 'C60 H126 Cu11 N70 O123 Pt6'
_chemical_formula_weight 5665.79
_chemical_name_systematic
;
 ?
;
_space_group_IT_number 61
_symmetry_cell_setting orthorhombic
_symmetry_space_group_name_Hall '-P 2ac 2ab'
_symmetry_space_group_name_H-M 'P b c a'
_atom_sites_solution_hydrogens geom
_atom_sites_solution_primary direct
_atom_sites_solution_secondary difmap
_audit_creation_date 2010-09-09T14:55:38-00:00
_audit_creation_method 'WinGX routine CIF_UPDATE'
_cell_angle_alpha 90
_cell_angle_beta 90
_cell_angle_gamma 90
_cell_formula_units_Z 4
_cell_length_a 17.4319(6)
_cell_length_b 26.9557(9)
_cell_length_c 35.3346(15)
_cell_measurement_reflns_used 13045
_cell_measurement_temperature 150(2)
_cell_measurement_theta_max 29.1603
_cell_measurement_theta_min 2.2157
_cell_volume 16603.3(11)
_computing_cell_refinement
;
CrysAlis RED, Oxford Diffraction Ltd.,
Version 1.171.32.37 (release 24-10-2008 CrysAlis171 .NET)
(compiled Oct 24 2008,09:44:38)
;
_computing_data_collection
;
CrysAlis CCD, Oxford Diffraction Ltd.,
Version 1.171.32.37 (release 24-10-2008 CrysAlis171 .NET)
(compiled Oct 24 2008,09:44:38)
;
_computing_data_reduction
;
CrysAlis RED, Oxford Diffraction Ltd.,
Version 1.171.32.37 (release 24-10-2008 CrysAlis171 .NET)
(compiled Oct 24 2008,09:44:38)
;
_computing_molecular_graphics 'POV-Ray for Windows (version 3.6)'
_computing_publication_material 'SHELXL-97 (Sheldrick, 1997)'
_computing_structure_refinement 'SHELXL-97 (Sheldrick, 1997)'
_computing_structure_solution 'SHELXS-97 (Sheldrick, 1990)'
_diffrn_ambient_temperature 150(2)
_diffrn_measured_fraction_theta_full 0.995
_diffrn_measured_fraction_theta_max 0.862
_diffrn_measurement_device_type 'Xcalibur, Sapphire3'
_diffrn_measurement_method '\w scans'
_diffrn_radiation_monochromator graphite
_diffrn_radiation_type MoK\a
_diffrn_radiation_wavelength 0.71073
_diffrn_reflns_av_R_equivalents 0.0767
_diffrn_reflns_av_unetI/netI 0.229
_diffrn_reflns_limit_h_max 21
_diffrn_reflns_limit_h_min -19
_diffrn_reflns_limit_k_max 37
_diffrn_reflns_limit_k_min -21
_diffrn_reflns_limit_l_max 48
_diffrn_reflns_limit_l_min -43
_diffrn_reflns_number 65433
_diffrn_reflns_theta_full 25
_diffrn_reflns_theta_max 29.18
_diffrn_reflns_theta_min 2.22
_exptl_absorpt_coefficient_mu 6.551
_exptl_absorpt_correction_T_max 0.091
_exptl_absorpt_correction_T_min 0.053
_exptl_absorpt_correction_type multi-scan
_exptl_absorpt_process_details sadabs
_exptl_crystal_colour green
_exptl_crystal_density_diffrn 2.267
_exptl_crystal_density_method 'not measured'
_exptl_crystal_description prisms
_exptl_crystal_F_000 10988
_exptl_crystal_size_max 0.4
_exptl_crystal_size_mid 0.4
_exptl_crystal_size_min 0.4
_refine_diff_density_max 3.514
_refine_diff_density_min -1.862
_refine_diff_density_rms 0.303
_refine_ls_extinction_method none
_refine_ls_goodness_of_fit_ref 1.071
_refine_ls_hydrogen_treatment constr
_refine_ls_matrix_type full
_refine_ls_number_parameters 987
_refine_ls_number_reflns 19334
_refine_ls_number_restraints 55
_refine_ls_restrained_S_all 1.077
_refine_ls_R_factor_all 0.1716
_refine_ls_R_factor_gt 0.0886
_refine_ls_shift/su_max 0.001
_refine_ls_shift/su_mean 0
_refine_ls_structure_factor_coef Fsqd
_refine_ls_weighting_details 'calc w=1/[\s^2^(Fo^2^)+(0.1000P)^2^+0.0000P] where P=(Fo^2^+2Fc^2^)/3'
_refine_ls_weighting_scheme calc
_refine_ls_wR_factor_gt 0.2254
_refine_ls_wR_factor_ref 0.2399
_reflns_number_gt 8613
_reflns_number_total 19334
_reflns_threshold_expression >2sigma(I)
_cod_data_source_file c3dt51589c.txt
_cod_data_source_block 1
_cod_original_cell_volume 16603.4(10)
_cod_original_sg_symbol_H-M Pbca
_cod_database_code 7023615

loop_
_symmetry_equiv_pos_as_xyz
'x, y, z'
'-x+1/2, -y, z+1/2'
'-x, y+1/2, -z+1/2'
'x+1/2, -y+1/2, -z'
'-x, -y, -z'
'x-1/2, y, -z-1/2'
'x, -y-1/2, z-1/2'
'-x-1/2, y-1/2, z'

loop_
_atom_site_label
_atom_site_type_symbol
_atom_site_fract_x
_atom_site_fract_y
_atom_site_fract_z
_atom_site_U_iso_or_equiv
_atom_site_adp_type
_atom_site_occupancy
_atom_site_symmetry_multiplicity
_atom_site_calc_flag
_atom_site_refinement_flags
_atom_site_disorder_assembly
_atom_site_disorder_group
Pt1 Pt -0.53080(4) 0.06996(2) 0.192381(19) 0.02378(18) Uani 1 1 d . . .
Pt2 Pt -0.17759(4) -0.06483(3) 0.10812(2) 0.0306(2) Uani 1 1 d . . .
Pt3 Pt -0.56566(5) -0.20750(2) 0.11783(2) 0.02797(19) Uani 1 1 d . . .
Cu1 Cu -0.30419(15) 0.16373(8) 0.05539(7) 0.0346(6) Uani 1 1 d . . .
Cu2 Cu -0.34617(15) -0.18093(8) -0.03956(6) 0.0329(6) Uani 1 1 d . . .
Cu3 Cu -0.81655(16) -0.02146(8) 0.08445(8) 0.0480(8) Uani 1 1 d . . .
Cu4 Cu -0.4086(4) -0.00849(16) 0.00045(15) 0.0547(17) Uani 0.5 1 d P . .
Cu5 Cu -0.23014(19) 0.15785(10) 0.22100(9) 0.0627(9) Uani 1 1 d . . .
N11 N -0.4549(8) 0.0915(6) 0.2310(4) 0.033(4) Uani 1 1 d . . .
H11A H -0.4107 0.0731 0.2288 0.039 Uiso 1 1 calc R . .
H11B H -0.4427 0.1244 0.2275 0.039 Uiso 1 1 calc R . .
C12 C -0.4894(14) 0.0842(8) 0.2689(5) 0.047(6) Uani 1 1 d . . .
H12A H -0.526 0.1112 0.2746 0.056 Uiso 1 1 calc R . .
H12B H -0.4491 0.084 0.2886 0.056 Uiso 1 1 calc R . .
C13 C -0.5300(13) 0.0356(8) 0.2681(6) 0.056(7) Uani 1 1 d . . .
H13A H -0.4923 0.0084 0.265 0.067 Uiso 1 1 calc R . .
H13B H -0.5575 0.0304 0.2923 0.067 Uiso 1 1 calc R . .
N14 N -0.5843(9) 0.0350(5) 0.2368(4) 0.028(4) Uani 1 1 d . . .
H14A H -0.6286 0.0515 0.2433 0.034 Uiso 1 1 calc R . .
H14B H -0.5967 0.0029 0.2304 0.034 Uiso 1 1 calc R . .
N21 N -0.1254(11) -0.0381(6) 0.1544(5) 0.048(5) Uani 1 1 d . . .
H21A H -0.0778 -0.0263 0.1477 0.057 Uiso 1 1 calc R . .
H21B H -0.1535 -0.0118 0.1636 0.057 Uiso 1 1 calc R . .
C22 C -0.1167(19) -0.0735(9) 0.1834(9) 0.101(12) Uani 1 1 d . . .
H22A H -0.1659 -0.0788 0.1968 0.121 Uiso 1 1 calc R . .
H22B H -0.0775 -0.0627 0.2019 0.121 Uiso 1 1 calc R . .
C23 C -0.092(2) -0.1204(10) 0.1635(8) 0.101(12) Uani 1 1 d . . .
H23A H -0.0928 -0.1486 0.1815 0.121 Uiso 1 1 calc R . .
H23B H -0.0383 -0.1166 0.1543 0.121 Uiso 1 1 calc R . .
N24 N -0.1471(10) -0.1315(4) 0.1290(5) 0.039(5) Uani 1 1 d . . .
H24A H -0.1897 -0.1488 0.1369 0.047 Uiso 1 1 calc R . .
H24B H -0.1223 -0.1499 0.1108 0.047 Uiso 1 1 calc R . .
N31 N -0.4955(10) -0.2627(5) 0.1360(4) 0.036(4) Uani 1 1 d . . .
H31A H -0.49 -0.2857 0.117 0.043 Uiso 1 1 calc R . .
H31B H -0.4478 -0.2496 0.1411 0.043 Uiso 1 1 calc R . .
C32 C -0.5218(16) -0.2859(8) 0.1675(7) 0.066(8) Uani 1 1 d . . .
H32A H -0.478 -0.301 0.1812 0.08 Uiso 1 1 calc R . .
H32B H -0.5571 -0.3129 0.16 0.08 Uiso 1 1 calc R . .
C33 C -0.5617(14) -0.2521(8) 0.1927(6) 0.052(6) Uani 1 1 d . . .
H33A H -0.5243 -0.2305 0.2058 0.063 Uiso 1 1 calc R . .
H33B H -0.5906 -0.271 0.212 0.063 Uiso 1 1 calc R . .
N34 N -0.6173(10) -0.2202(5) 0.1689(5) 0.052(5) Uani 1 1 d . . .
H34A H -0.6272 -0.1907 0.181 0.062 Uiso 1 1 calc R . .
H34B H -0.663 -0.2367 0.1655 0.062 Uiso 1 1 calc R . .
N1A N -0.3788(10) 0.1427(5) 0.0957(4) 0.030(4) Uani 1 1 d . . .
C2A C -0.3664(11) 0.0935(5) 0.1098(5) 0.023(3) Uani 1 1 d . . .
C3A C -0.4125(9) 0.0736(6) 0.1353(5) 0.023(3) Uani 1 1 d . . .
H3A H -0.4048 0.0402 0.1431 0.027 Uiso 1 1 calc R . .
N4A N -0.4718(8) 0.1009(5) 0.1507(4) 0.026(3) Uani 1 1 d . . .
C5A C -0.4825(12) 0.1453(7) 0.1380(6) 0.041(6) Uani 1 1 d . . .
H5A H -0.5234 0.1645 0.148 0.049 Uiso 1 1 calc R . .
C6A C -0.4356(13) 0.1660(7) 0.1099(5) 0.038(5) Uani 1 1 d . . .
H6A H -0.4465 0.1985 0.1011 0.046 Uiso 1 1 calc R . .
N1B N -0.2593(9) 0.0951(5) 0.0673(4) 0.025(3) Uani 1 1 d . . .
C2B C -0.2997(10) 0.0686(6) 0.0938(5) 0.025(3) Uani 1 1 d . . .
C3B C -0.2751(10) 0.0240(6) 0.1039(5) 0.025(3) Uani 1 1 d . . .
H3B H -0.3059 0.0055 0.1209 0.029 Uiso 1 1 calc R . .
N4B N -0.2106(9) 0.0034(5) 0.0918(4) 0.028(4) Uani 1 1 d . . .
C5B C -0.1721(12) 0.0278(7) 0.0648(6) 0.039(5) Uani 1 1 d . . .
H5B H -0.1271 0.0135 0.0542 0.047 Uiso 1 1 calc R . .
C6B C -0.1995(14) 0.0782(7) 0.0508(6) 0.046(6) Uani 1 1 d . . .
H6B H -0.174 0.0958 0.0313 0.056 Uiso 1 1 calc R . .
N1C N -0.2906(10) -0.1433(5) 0.0016(4) 0.027(4) Uani 1 1 d . . .
C2C C -0.3259(11) -0.1426(6) 0.0345(5) 0.025(4) Uani 1 1 d . . .
C3C C -0.2948(11) -0.1186(6) 0.0646(5) 0.030(5) Uani 1 1 d . . .
H3C H -0.3239 -0.1164 0.0873 0.036 Uiso 1 1 calc R . .
N4C N -0.2279(10) -0.0987(5) 0.0639(4) 0.034(4) Uani 1 1 d . . .
C5C C -0.1898(13) -0.0990(8) 0.0306(6) 0.048(6) Uani 1 1 d . . .
H5C H -0.1425 -0.082 0.0274 0.058 Uiso 1 1 calc R . .
C6C C -0.2240(12) -0.1255(6) 0.0012(5) 0.034(5) Uani 1 1 d . . .
H6C H -0.1944 -0.1306 -0.021 0.041 Uiso 1 1 calc R . .
N1D N -0.4221(9) -0.1925(5) 0.0031(4) 0.027(4) Uani 1 1 d . . .
C2D C -0.3994(10) -0.1668(6) 0.0353(4) 0.020(4) Uani 1 1 d . . .
C3D C -0.4453(11) -0.1718(7) 0.0677(6) 0.036(5) Uani 1 1 d . . .
H3D H -0.4306 -0.155 0.0902 0.044 Uiso 1 1 calc R . .
N4D N -0.5074(10) -0.1987(4) 0.0679(4) 0.032(4) Uani 1 1 d . . .
C5D C -0.5326(11) -0.2216(6) 0.0353(5) 0.029(4) Uani 1 1 d . . .
H5D H -0.5799 -0.239 0.0336 0.035 Uiso 1 1 calc R . .
C6D C -0.4815(12) -0.2170(6) 0.0046(5) 0.030(5) Uani 1 1 d . . .
H6D H -0.4946 -0.2349 -0.0176 0.036 Uiso 1 1 calc R . .
N1E N -0.7465(9) -0.0800(5) 0.0902(4) 0.024(3) Uani 1 1 d . . .
C2E C -0.6807(13) -0.0706(6) 0.1108(5) 0.035(3) Uani 1 1 d . . .
C3E C -0.6293(13) -0.1055(6) 0.1181(5) 0.035(3) Uani 1 1 d . . .
H3E H -0.5846 -0.0976 0.1322 0.042 Uiso 1 1 calc R . .
N4E N -0.6404(9) -0.1525(4) 0.1053(4) 0.026(4) Uani 1 1 d . . .
C5E C -0.7012(13) -0.1616(7) 0.0849(6) 0.043(5) Uani 1 1 d . . .
H5E H -0.7079 -0.1938 0.0745 0.051 Uiso 1 1 calc R . .
C6E C -0.7566(11) -0.1254(7) 0.0781(5) 0.031(5) Uani 1 1 d . . .
H6E H -0.8018 -0.1337 0.0645 0.037 Uiso 1 1 calc R . .
N1F N -0.7318(9) 0.0115(5) 0.1133(4) 0.032(4) Uani 1 1 d . . .
C2F C -0.6731(11) -0.0170(6) 0.1231(4) 0.023(3) Uani 1 1 d . . .
C3F C -0.6159(10) -0.0003(6) 0.1445(5) 0.023(3) Uani 1 1 d . . .
H3F H -0.5763 -0.0224 0.1519 0.027 Uiso 1 1 calc R . .
N4F N -0.6129(8) 0.0471(5) 0.1558(4) 0.023(3) Uani 1 1 d . . .
C5F C -0.6674(11) 0.0772(6) 0.1448(5) 0.025(4) Uani 1 1 d . . .
H5F H -0.6662 0.1114 0.1515 0.03 Uiso 1 1 calc R . .
C6F C -0.7287(11) 0.0575(6) 0.1227(5) 0.028(4) Uani 1 1 d . . .
H6F H -0.7685 0.0791 0.1146 0.034 Uiso 1 1 calc R . .
N10 N -0.3514(18) 0.2678(9) 0.0528(10) 0.121(5) Uani 1 1 d . . .
O11 O -0.3665(13) 0.2237(6) 0.0419(7) 0.121(5) Uani 1 1 d . . .
O12 O -0.3879(13) 0.3005(6) 0.0358(8) 0.121(5) Uani 1 1 d . . .
O13 O -0.2834(13) 0.2787(6) 0.0610(8) 0.121(5) Uani 1 1 d . . .
N20 N -0.1691(11) 0.1988(13) 0.0628(6) 0.220(9) Uani 1 1 d D . .
O21 O -0.1998(14) 0.1893(11) 0.0288(7) 0.220(9) Uani 1 1 d D . .
O22 O -0.0936(11) 0.1974(12) 0.0668(9) 0.220(9) Uani 1 1 d D . .
O23 O -0.2136(15) 0.1971(11) 0.0933(7) 0.220(9) Uani 1 1 d D . .
N30 N -0.2102(16) -0.1942(9) -0.0753(8) 0.082(3) Uani 1 1 d . . .
O31 O -0.2652(11) -0.1673(6) -0.0770(5) 0.082(3) Uani 1 1 d . . .
O32 O -0.2021(11) -0.2255(6) -0.0516(6) 0.082(3) Uani 1 1 d . . .
O33 O -0.1505(11) -0.1848(6) -0.0960(5) 0.082(3) Uani 1 1 d . . .
N40 N -0.7259(19) 0.0040(8) 0.0137(5) 0.070(8) Uani 1 1 d . . .
O41 O -0.7914(17) 0.0062(7) 0.0207(7) 0.119(11) Uani 1 1 d . . .
O42 O -0.6732(15) -0.0100(7) 0.0366(6) 0.122(10) Uani 1 1 d . . .
O43 O -0.7005(10) 0.0144(6) -0.0166(4) 0.058(4) Uani 1 1 d . . .
N50 N -0.404(2) 0.1006(15) -0.0047(9) 0.143(6) Uani 1 1 d . . .
O51 O -0.3755(17) 0.1320(12) 0.0012(6) 0.143(6) Uani 1 1 d . . .
O52 O -0.4261(15) 0.0937(11) -0.0370(5) 0.143(6) Uani 1 1 d . . .
O53 O -0.4091(15) 0.0756(10) 0.0221(5) 0.143(6) Uani 1 1 d . . .
N60 N -0.4303(9) -0.0810(6) -0.0571(4) 0.031(4) Uani 1 1 d . . .
O61 O -0.4102(9) -0.1200(5) -0.0713(4) 0.054(4) Uani 1 1 d . . .
O62 O -0.4173(10) -0.0798(5) -0.0218(4) 0.054(5) Uani 1 1 d . . .
O63 O -0.4542(10) -0.0475(4) -0.0750(4) 0.056(5) Uani 1 1 d . . .
N70 N -0.2430(13) 0.0577(8) 0.2030(6) 0.056(5) Uani 1 1 d . . .
O71 O -0.2993(12) 0.0738(10) 0.1887(6) 0.119(9) Uani 1 1 d . . .
O72 O -0.1998(10) 0.0858(6) 0.2242(4) 0.069(5) Uani 1 1 d . . .
O73 O -0.2221(13) 0.0152(6) 0.2009(5) 0.085(7) Uani 1 1 d . . .
N80 N -0.0895(10) 0.1960(5) 0.2630(9) 0.113(4) Uani 1 1 d D . .
O81 O -0.1259(10) 0.1538(5) 0.2585(7) 0.113(4) Uani 1 1 d D . .
O82 O -0.1260(10) 0.2378(5) 0.2574(7) 0.113(4) Uani 1 1 d D . .
O83 O -0.0167(9) 0.1962(6) 0.2736(7) 0.113(4) Uani 1 1 d D . .
N90 N -0.3299(11) 0.2243(6) 0.1984(9) 0.125(13) Uani 1 1 d D . .
O91 O -0.2616(10) 0.2259(7) 0.2142(8) 0.135(10) Uani 1 1 d D . .
O92 O -0.3720(15) 0.2646(7) 0.1967(13) 0.27(2) Uani 1 1 d D . .
O93 O -0.3577(10) 0.1809(6) 0.1871(5) 0.113(8) Uani 1 1 d D . .
N100 N -0.3229(13) -0.1929(11) 0.1623(5) 0.139(5) Uani 1 1 d D . .
O101 O -0.3221(14) -0.2021(9) 0.1258(5) 0.139(5) Uani 1 1 d D . .
O102 O -0.2691(12) -0.1645(8) 0.1771(6) 0.139(5) Uani 1 1 d D . .
O103 O -0.3796(12) -0.2089(9) 0.1837(6) 0.139(5) Uani 1 1 d D . .
N110 N -0.4065(12) -0.0476(10) 0.3352(7) 0.158(6) Uani 1 1 d D A .
O111 O -0.4163(13) -0.0758(9) 0.3049(6) 0.158(6) Uani 1 1 d D . .
O112 O -0.3433(11) -0.0502(9) 0.3553(7) 0.158(6) Uani 1 1 d D . .
O113 O -0.4639(11) -0.0201(8) 0.3476(7) 0.158(6) Uani 1 1 d D . .
N120 N -0.4195(11) -0.0707(8) 0.1488(6) 0.060(5) Uani 1 1 d . . .
O121 O -0.4490(15) -0.0315(8) 0.1462(15) 0.28(3) Uani 1 1 d . . .
O122 O -0.4478(14) -0.1092(6) 0.1475(6) 0.115(9) Uani 1 1 d . . .
O123 O -0.3474(13) -0.0667(11) 0.1595(7) 0.163(13) Uani 1 1 d . . .
N130 N -0.5239(15) 0.3354(7) 0.0895(9) 0.190(8) Uani 1 1 d D . .
O131 O -0.5764(13) 0.3162(8) 0.0662(9) 0.190(8) Uani 1 1 d D . .
O132 O -0.4761(14) 0.3047(7) 0.1072(8) 0.190(8) Uani 1 1 d D . .
O133 O -0.5056(14) 0.3827(6) 0.0864(9) 0.190(8) Uani 1 1 d D . .
N140 N -0.5763(13) -0.0973(6) 0.2213(7) 0.135(15) Uani 1 1 d D . .
O141 O -0.6314(12) -0.0651(6) 0.2147(6) 0.126(11) Uani 1 1 d D . .
O142 O -0.5945(15) -0.1448(5) 0.2252(6) 0.168(14) Uani 1 1 d D . .
O143 O -0.5077(11) -0.0816(7) 0.2321(7) 0.171(15) Uani 1 1 d D . .
N150 N -1.0584(13) 0.0805(6) 0.1308(8) 0.144(5) Uani 1 1 d D . .
O151 O -1.1266(12) 0.0779(7) 0.1474(7) 0.144(5) Uani 1 1 d D . .
O152 O -1.0392(12) 0.0446(6) 0.1073(6) 0.144(5) Uani 1 1 d D . .
O153 O -1.0258(13) 0.1243(6) 0.1268(7) 0.144(5) Uani 1 1 d D . .
N160 N -0.3054(18) 0.0310(11) 0.2852(8) 0.108(4) Uani 1 1 d . . .
O161 O -0.3031(14) 0.0704(7) 0.3015(6) 0.108(4) Uani 1 1 d . . .
O162 O -0.3441(14) 0.0155(7) 0.2591(6) 0.108(4) Uani 1 1 d . . .
O163 O -0.2512(14) -0.0011(7) 0.2966(6) 0.108(4) Uani 1 1 d . . .
N170 N -0.2075(9) 0.2220(5) 0.3463(4) 0.052(5) Uani 1 1 d D . .
O171 O -0.2640(9) 0.2081(8) 0.3239(5) 0.116(8) Uani 1 1 d D . .
O172 O -0.2158(11) 0.2619(5) 0.3672(5) 0.097(7) Uani 1 1 d D . .
O173 O -0.1455(8) 0.1952(6) 0.3495(5) 0.092(7) Uani 1 1 d D . .
O1 O -0.8954(11) -0.0625(6) 0.0612(5) 0.085(2) Uani 1 1 d . . .
O2 O -0.8848(11) 0.0384(7) 0.0897(5) 0.085(2) Uani 1 1 d . . .
O3 O -0.3985(10) -0.2249(7) -0.0746(5) 0.085(2) Uani 1 1 d . . .
O4 O -0.4422(11) -0.0527(7) 0.0564(5) 0.085(2) Uani 1 1 d . . .
O5 O -0.1719(11) 0.1618(7) 0.1748(5) 0.085(2) Uani 1 1 d . . .
O6 O -0.2932(11) 0.1508(7) 0.2654(5) 0.085(2) Uani 1 1 d . . .
O7 O 0.0580(11) 0.0795(7) 0.0276(5) 0.085(2) Uani 1 1 d . . .
O8 O -0.018(2) -0.0168(13) 0.0222(10) 0.085(2) Uani 0.5 1 d P . .
Cu6 Cu -0.3364(3) -0.13249(16) 0.27629(15) 0.0335(12) Uani 0.5 1 d P A 1
O65 O -0.301(2) -0.0780(17) 0.2400(12) 0.063(4) Uani 0.5 1 d P A 1
O66 O -0.3775(19) -0.1734(11) 0.3178(9) 0.063(4) Uani 0.5 1 d P A 1
O67 O -0.2645(19) -0.1837(11) 0.2570(9) 0.063(4) Uani 0.5 1 d P A 1
O68 O -0.2582(19) -0.1092(11) 0.3123(9) 0.063(4) Uani 0.5 1 d P A 1
Cu7 Cu -0.3872(7) -0.1353(3) 0.2513(3) 0.121(4) Uani 0.5 1 d P B 2
O75 O -0.326(2) -0.0790(17) 0.2302(12) 0.063(4) Uani 0.5 1 d P B 2
O76 O -0.4640(19) -0.1845(11) 0.2708(9) 0.063(4) Uani 0.5 1 d P B 2

loop_
_atom_site_aniso_label
_atom_site_aniso_U_11
_atom_site_aniso_U_22
_atom_site_aniso_U_33
_atom_site_aniso_U_23
_atom_site_aniso_U_13
_atom_site_aniso_U_12
Pt1 0.0196(4) 0.0266(3) 0.0252(4) -0.0062(3) 0.0028(3) -0.0011(3)
Pt2 0.0257(4) 0.0325(4) 0.0336(4) -0.0062(3) -0.0025(4) -0.0035(3)
Pt3 0.0318(4) 0.0210(3) 0.0312(4) 0.0005(3) 0.0006(4) -0.0036(3)
Cu1 0.0397(16) 0.0300(12) 0.0343(14) 0.0001(11) 0.0038(12) -0.0051(11)
Cu2 0.0375(16) 0.0348(12) 0.0265(13) -0.0023(10) -0.0038(11) -0.0011(11)
Cu3 0.0432(18) 0.0339(13) 0.0668(19) -0.0022(13) -0.0359(15) 0.0062(12)
Cu4 0.095(5) 0.018(2) 0.051(3) 0.002(2) -0.008(3) 0.003(3)
Cu5 0.049(2) 0.0604(17) 0.079(2) -0.0026(17) -0.0135(18) 0.0113(15)
N11 0.016(10) 0.053(9) 0.029(9) 0.003(8) 0.005(7) -0.009(7)
C12 0.065(18) 0.060(14) 0.016(10) 0.002(10) 0.007(11) 0.000(12)
C13 0.030(14) 0.078(16) 0.058(16) 0.033(13) 0.021(12) 0.031(13)
N14 0.021(9) 0.037(8) 0.027(9) -0.008(7) 0.001(7) -0.004(7)
N21 0.052(13) 0.041(9) 0.050(11) 0.014(9) -0.028(10) -0.010(9)
C22 0.12(3) 0.060(17) 0.12(3) 0.014(18) -0.08(2) -0.045(18)
C23 0.16(4) 0.075(19) 0.07(2) 0.040(17) -0.05(2) -0.01(2)
N24 0.046(12) 0.008(7) 0.064(12) 0.006(7) -0.022(10) -0.006(7)
N31 0.056(12) 0.026(8) 0.027(9) 0.010(7) 0.011(9) 0.017(8)
C32 0.08(2) 0.049(14) 0.074(19) -0.005(14) -0.010(16) -0.007(14)
C33 0.070(18) 0.048(12) 0.039(13) -0.010(11) -0.035(13) 0.007(12)
N34 0.046(12) 0.024(8) 0.085(15) -0.003(9) 0.036(11) -0.012(8)
N1A 0.042(11) 0.025(8) 0.022(8) 0.016(7) -0.009(8) 0.004(7)
C2A 0.034(8) 0.019(6) 0.015(6) -0.006(5) -0.012(6) -0.006(6)
C3A 0.015(7) 0.022(6) 0.031(7) -0.005(6) 0.007(6) -0.005(5)
N4A 0.013(8) 0.041(9) 0.023(8) -0.001(7) 0.007(7) 0.001(7)
C5A 0.034(14) 0.049(12) 0.039(12) -0.019(11) -0.011(10) 0.028(10)
C6A 0.055(15) 0.027(10) 0.031(11) 0.009(9) 0.021(11) 0.004(10)
N1B 0.018(9) 0.029(8) 0.029(9) 0.009(7) -0.001(7) -0.002(7)
C2B 0.018(7) 0.036(7) 0.020(6) -0.001(6) 0.012(6) -0.006(6)
C3B 0.018(7) 0.036(7) 0.020(6) -0.001(6) 0.012(6) -0.006(6)
N4B 0.028(10) 0.036(8) 0.021(8) -0.009(7) 0.006(7) -0.017(7)
C5B 0.038(13) 0.034(11) 0.046(13) -0.007(10) 0.014(11) -0.018(10)
C6B 0.057(17) 0.040(12) 0.042(13) -0.008(10) 0.019(12) -0.001(11)
N1C 0.041(11) 0.037(8) 0.004(7) -0.002(6) -0.005(7) -0.014(8)
C2C 0.028(11) 0.024(9) 0.024(10) 0.002(8) -0.002(9) 0.002(8)
C3C 0.032(12) 0.021(9) 0.037(12) -0.005(8) 0.008(10) -0.008(8)
N4C 0.038(11) 0.025(8) 0.038(10) 0.008(7) -0.005(9) 0.004(8)
C5C 0.036(15) 0.066(15) 0.043(14) -0.011(12) -0.001(11) 0.016(11)
C6C 0.044(14) 0.034(10) 0.024(11) -0.015(9) -0.001(10) -0.018(10)
N1D 0.020(9) 0.040(8) 0.022(8) -0.003(7) -0.010(7) -0.004(7)
C2D 0.026(11) 0.024(9) 0.011(8) 0.004(7) 0.001(8) 0.012(8)
C3D 0.016(11) 0.050(12) 0.042(12) -0.018(10) -0.003(10) 0.003(9)
N4D 0.042(11) 0.010(7) 0.045(10) -0.002(7) 0.000(9) 0.000(7)
C5D 0.027(11) 0.031(10) 0.029(11) -0.001(8) -0.018(10) -0.001(9)
C6D 0.041(14) 0.019(9) 0.030(11) -0.005(8) 0.002(10) -0.008(8)
N1E 0.028(9) 0.029(8) 0.015(7) 0.002(6) -0.007(7) -0.010(7)
C2E 0.058(11) 0.028(7) 0.018(7) 0.010(6) 0.006(7) 0.004(7)
C3E 0.058(11) 0.028(7) 0.018(7) 0.010(6) 0.006(7) 0.004(7)
N4E 0.028(9) 0.014(7) 0.037(9) 0.004(7) 0.004(8) -0.003(6)
C5E 0.047(15) 0.046(12) 0.035(12) -0.001(10) -0.005(11) 0.008(11)
C6E 0.017(11) 0.044(11) 0.031(11) 0.007(9) -0.002(9) -0.011(9)
N1F 0.021(9) 0.042(9) 0.034(10) -0.011(8) -0.015(8) -0.003(7)
C2F 0.034(8) 0.019(6) 0.015(6) -0.006(5) -0.012(6) -0.006(6)
C3F 0.015(7) 0.022(6) 0.031(7) -0.005(6) 0.007(6) -0.005(5)
N4F 0.008(8) 0.039(8) 0.020(8) 0.005(7) 0.001(7) -0.006(6)
C5F 0.041(13) 0.014(8) 0.019(9) -0.005(7) -0.004(9) -0.001(8)
C6F 0.037(12) 0.017(9) 0.030(10) 0.006(8) 0.003(9) 0.010(8)
N10 0.094(10) 0.055(6) 0.216(13) -0.025(7) -0.036(10) 0.012(7)
O11 0.094(10) 0.055(6) 0.216(13) -0.025(7) -0.036(10) 0.012(7)
O12 0.094(10) 0.055(6) 0.216(13) -0.025(7) -0.036(10) 0.012(7)
O13 0.094(10) 0.055(6) 0.216(13) -0.025(7) -0.036(10) 0.012(7)
N20 0.125(16) 0.220(14) 0.31(3) -0.159(16) 0.041(17) -0.032(14)
O21 0.125(16) 0.220(14) 0.31(3) -0.159(16) 0.041(17) -0.032(14)
O22 0.125(16) 0.220(14) 0.31(3) -0.159(16) 0.041(17) -0.032(14)
O23 0.125(16) 0.220(14) 0.31(3) -0.159(16) 0.041(17) -0.032(14)
N30 0.076(8) 0.066(7) 0.102(9) -0.039(6) 0.009(7) 0.013(6)
O31 0.076(8) 0.066(7) 0.102(9) -0.039(6) 0.009(7) 0.013(6)
O32 0.076(8) 0.066(7) 0.102(9) -0.039(6) 0.009(7) 0.013(6)
O33 0.076(8) 0.066(7) 0.102(9) -0.039(6) 0.009(7) 0.013(6)
N40 0.14(3) 0.060(13) 0.014(10) 0.007(10) -0.021(14) -0.046(16)
O41 0.16(3) 0.073(13) 0.12(2) 0.005(12) 0.11(2) -0.017(16)
O42 0.19(3) 0.099(15) 0.078(15) 0.057(12) -0.065(17) -0.043(16)
O43 0.066(13) 0.079(11) 0.028(9) 0.008(8) -0.012(8) -0.010(9)
N50 0.136(13) 0.247(17) 0.045(7) 0.035(9) -0.042(8) -0.035(11)
O51 0.136(13) 0.247(17) 0.045(7) 0.035(9) -0.042(8) -0.035(11)
O52 0.136(13) 0.247(17) 0.045(7) 0.035(9) -0.042(8) -0.035(11)
O53 0.136(13) 0.247(17) 0.045(7) 0.035(9) -0.042(8) -0.035(11)
N60 0.032(10) 0.032(9) 0.028(9) 0.002(8) 0.014(8) 0.000(8)
O61 0.085(13) 0.039(8) 0.037(9) 0.004(7) 0.001(8) 0.027(8)
O62 0.090(14) 0.038(8) 0.032(8) -0.001(7) -0.008(8) 0.032(8)
O63 0.105(15) 0.025(7) 0.039(9) 0.002(6) -0.015(9) 0.037(8)
N70 0.052(15) 0.066(14) 0.050(13) -0.005(11) -0.010(11) -0.020(12)
O71 0.040(13) 0.22(3) 0.100(17) -0.042(17) -0.033(12) -0.012(15)
O72 0.060(13) 0.092(12) 0.055(10) -0.033(9) -0.034(9) 0.022(10)
O73 0.15(2) 0.052(10) 0.051(11) -0.020(9) 0.014(12) -0.016(12)
N80 0.089(10) 0.078(7) 0.171(11) -0.003(8) -0.012(9) 0.006(7)
O81 0.089(10) 0.078(7) 0.171(11) -0.003(8) -0.012(9) 0.006(7)
O82 0.089(10) 0.078(7) 0.171(11) -0.003(8) -0.012(9) 0.006(7)
O83 0.089(10) 0.078(7) 0.171(11) -0.003(8) -0.012(9) 0.006(7)
N90 0.07(2) 0.058(16) 0.24(4) 0.08(2) -0.04(2) -0.008(15)
O91 0.063(17) 0.087(15) 0.26(3) -0.006(17) 0.00(2) -0.010(12)
O92 0.18(4) 0.10(2) 0.52(7) 0.03(3) -0.12(4) 0.03(2)
O93 0.067(16) 0.17(2) 0.100(16) 0.068(17) -0.004(13) 0.033(16)
N100 0.131(14) 0.157(12) 0.129(12) 0.013(10) -0.006(10) -0.015(9)
O101 0.131(14) 0.157(12) 0.129(12) 0.013(10) -0.006(10) -0.015(9)
O102 0.131(14) 0.157(12) 0.129(12) 0.013(10) -0.006(10) -0.015(9)
O103 0.131(14) 0.157(12) 0.129(12) 0.013(10) -0.006(10) -0.015(9)
N110 0.118(14) 0.165(13) 0.191(16) -0.016(11) -0.023(12) -0.050(11)
O111 0.118(14) 0.165(13) 0.191(16) -0.016(11) -0.023(12) -0.050(11)
O112 0.118(14) 0.165(13) 0.191(16) -0.016(11) -0.023(12) -0.050(11)
O113 0.118(14) 0.165(13) 0.191(16) -0.016(11) -0.023(12) -0.050(11)
N120 0.024(11) 0.072(14) 0.084(16) -0.006(13) 0.002(11) -0.002(11)
O121 0.08(2) 0.050(13) 0.72(9) 0.05(3) 0.04(3) 0.028(13)
O122 0.17(2) 0.058(11) 0.115(17) -0.036(11) 0.045(16) -0.064(14)
O123 0.061(17) 0.30(4) 0.12(2) 0.04(2) -0.020(15) -0.10(2)
N130 0.098(13) 0.118(11) 0.35(2) -0.063(14) 0.007(14) -0.009(9)
O131 0.098(13) 0.118(11) 0.35(2) -0.063(14) 0.007(14) -0.009(9)
O132 0.098(13) 0.118(11) 0.35(2) -0.063(14) 0.007(14) -0.009(9)
O133 0.098(13) 0.118(11) 0.35(2) -0.063(14) 0.007(14) -0.009(9)
N140 0.26(5) 0.10(3) 0.039(15) -0.014(16) -0.05(2) -0.04(3)
O141 0.18(3) 0.090(15) 0.106(18) 0.056(14) -0.077(18) -0.068(17)
O142 0.31(4) 0.074(14) 0.12(2) -0.033(14) 0.05(2) -0.06(2)
O143 0.35(5) 0.051(12) 0.12(2) -0.032(13) 0.00(3) -0.02(2)
N150 0.127(13) 0.108(9) 0.198(15) -0.040(9) 0.035(11) -0.048(9)
O151 0.127(13) 0.108(9) 0.198(15) -0.040(9) 0.035(11) -0.048(9)
O152 0.127(13) 0.108(9) 0.198(15) -0.040(9) 0.035(11) -0.048(9)
O153 0.127(13) 0.108(9) 0.198(15) -0.040(9) 0.035(11) -0.048(9)
N160 0.129(12) 0.087(8) 0.108(10) -0.014(7) -0.005(8) 0.021(8)
O161 0.129(12) 0.087(8) 0.108(10) -0.014(7) -0.005(8) 0.021(8)
O162 0.129(12) 0.087(8) 0.108(10) -0.014(7) -0.005(8) 0.021(8)
O163 0.129(12) 0.087(8) 0.108(10) -0.014(7) -0.005(8) 0.021(8)
N170 0.065(16) 0.047(11) 0.045(12) 0.006(10) -0.006(11) -0.010(11)
O171 0.060(15) 0.18(2) 0.110(17) -0.068(16) -0.002(13) 0.044(15)
O172 0.15(2) 0.054(10) 0.088(14) -0.015(10) -0.032(14) 0.010(12)
O173 0.067(14) 0.100(14) 0.109(16) 0.032(12) 0.039(12) 0.035(12)
O1 0.059(5) 0.104(5) 0.093(5) 0.010(4) -0.007(4) 0.013(4)
O2 0.059(5) 0.104(5) 0.093(5) 0.010(4) -0.007(4) 0.013(4)
O3 0.059(5) 0.104(5) 0.093(5) 0.010(4) -0.007(4) 0.013(4)
O4 0.059(5) 0.104(5) 0.093(5) 0.010(4) -0.007(4) 0.013(4)
O5 0.059(5) 0.104(5) 0.093(5) 0.010(4) -0.007(4) 0.013(4)
O6 0.059(5) 0.104(5) 0.093(5) 0.010(4) -0.007(4) 0.013(4)
O7 0.059(5) 0.104(5) 0.093(5) 0.010(4) -0.007(4) 0.013(4)
O8 0.059(5) 0.104(5) 0.093(5) 0.010(4) -0.007(4) 0.013(4)
Cu6 0.031(3) 0.029(2) 0.041(3) 0.003(2) -0.011(3) -0.008(2)
O65 0.057(12) 0.069(7) 0.064(10) -0.009(7) 0.003(8) -0.018(8)
O66 0.057(12) 0.069(7) 0.064(10) -0.009(7) 0.003(8) -0.018(8)
O67 0.057(12) 0.069(7) 0.064(10) -0.009(7) 0.003(8) -0.018(8)
O68 0.057(12) 0.069(7) 0.064(10) -0.009(7) 0.003(8) -0.018(8)
Cu7 0.183(11) 0.090(6) 0.090(6) 0.031(5) 0.059(7) 0.074(7)
O75 0.057(12) 0.069(7) 0.064(10) -0.009(7) 0.003(8) -0.018(8)
O76 0.057(12) 0.069(7) 0.064(10) -0.009(7) 0.003(8) -0.018(8)

loop_
_atom_type_symbol
_atom_type_description
_atom_type_scat_dispersion_real
_atom_type_scat_dispersion_imag
_atom_type_scat_source
C C 0.0033 0.0016 'International Tables Vol C Tables 4.2.6.8 and 6.1.1.4'
H H 0 0 'International Tables Vol C Tables 4.2.6.8 and 6.1.1.4'
N N 0.0061 0.0033 'International Tables Vol C Tables 4.2.6.8 and 6.1.1.4'
O O 0.0106 0.006 'International Tables Vol C Tables 4.2.6.8 and 6.1.1.4'
Cu Cu 0.3201 1.2651 'International Tables Vol C Tables 4.2.6.8 and 6.1.1.4'
Pt Pt -1.7033 8.3905 'International Tables Vol C Tables 4.2.6.8 and 6.1.1.4'

loop_
_geom_angle_atom_site_label_1
_geom_angle_atom_site_label_2
_geom_angle_atom_site_label_3
_geom_angle
_geom_angle_site_symmetry_1
_geom_angle_site_symmetry_3
N4A Pt1 N11 92.4(6) . .
N4A Pt1 N4F 91.2(6) . .
N11 Pt1 N4F 176.3(6) . .
N4A Pt1 N14 175.5(6) . .
N11 Pt1 N14 84.9(6) . .
N4F Pt1 N14 91.6(5) . .
N21 Pt2 N4B 92.0(6) . .
N21 Pt2 N4C 174.1(6) . .
N4B Pt2 N4C 93.9(5) . .
N21 Pt2 N24 84.5(6) . .
N4B Pt2 N24 175.1(6) . .
N4C Pt2 N24 89.6(6) . .
N4E Pt3 N31 173.9(6) . .
N4E Pt3 N34 91.9(6) . .
N31 Pt3 N34 82.1(6) . .
N4E Pt3 N4D 92.6(6) . .
N31 Pt3 N4D 93.4(6) . .
N34 Pt3 N4D 175.5(6) . .
O11 Cu1 N1A 92.7(8) . .
O11 Cu1 N1B 169.1(7) . .
N1A Cu1 N1B 81.2(6) . .
O11 Cu1 O21 95.5(10) . .
N1A Cu1 O21 160.5(7) . .
N1B Cu1 O21 93.2(9) . .
O11 Cu1 O23 101.5(10) . .
N1A Cu1 O23 98.3(7) . .
N1B Cu1 O23 88.3(9) . .
O21 Cu1 O23 62.7(5) . .
O11 Cu1 O51 79.6(10) . .
N1A Cu1 O51 97.4(8) . .
N1B Cu1 O51 92.2(8) . .
O21 Cu1 O51 101.5(9) . .
O23 Cu1 O51 164.3(9) . .
O3 Cu2 O31 91.3(7) . .
O3 Cu2 N1C 172.2(7) . .
O31 Cu2 N1C 92.7(7) . .
O3 Cu2 N1D 94.2(7) . .
O31 Cu2 N1D 174.2(7) . .
N1C Cu2 N1D 81.7(6) . .
O3 Cu2 O61 84.1(6) . .
O31 Cu2 O61 83.5(7) . .
N1C Cu2 O61 103.1(6) . .
N1D Cu2 O61 99.0(6) . .
O1 Cu3 N1F 171.1(7) . .
O1 Cu3 N1E 91.5(6) . .
N1F Cu3 N1E 81.3(6) . .
O1 Cu3 O2 94.4(7) . .
N1F Cu3 O2 91.9(7) . .
N1E Cu3 O2 168.8(7) . .
O1 Cu3 O112 93.2(8) . 6_556
N1F Cu3 O112 80.1(8) . 6_556
N1E Cu3 O112 76.4(7) . 6_556
O2 Cu3 O112 93.7(8) . 6_556
O1 Cu3 O41 84.9(9) . .
N1F Cu3 O41 101.8(8) . .
N1E Cu3 O41 103.2(7) . .
O2 Cu3 O41 86.9(8) . .
O112 Cu3 O41 178.0(9) 6_556 .
O43 Cu4 O42 61.7(8) 5_455 5_455
O43 Cu4 O62 96.0(7) 5_455 .
O42 Cu4 O62 92.0(8) 5_455 .
O43 Cu4 O4 87.5(7) 5_455 .
O42 Cu4 O4 147.5(8) 5_455 .
O62 Cu4 O4 80.5(6) . .
O43 Cu4 O53 89.3(8) 5_455 .
O42 Cu4 O53 88.6(9) 5_455 .
O62 Cu4 O53 174.3(7) . .
O4 Cu4 O53 102.0(7) . .
O43 Cu4 N40 29.6(6) 5_455 5_455
O42 Cu4 N40 32.3(7) 5_455 5_455
O62 Cu4 N40 92.2(7) . 5_455
O4 Cu4 N40 115.9(7) . 5_455
O53 Cu4 N40 91.3(8) . 5_455
O5 Cu5 O6 175.9(8) . .
O5 Cu5 O91 89.5(10) . .
O6 Cu5 O91 91.9(10) . .
O5 Cu5 O72 87.8(7) . .
O6 Cu5 O72 90.5(7) . .
O91 Cu5 O72 175.9(8) . .
O5 Cu5 O81 94.4(8) . .
O6 Cu5 O81 88.6(8) . .
O91 Cu5 O81 110.4(6) . .
O72 Cu5 O81 73.0(6) . .
C12 N11 Pt1 108.1(12) . .
C12 N11 H11A 110.1 . .
Pt1 N11 H11A 110.1 . .
C12 N11 H11B 110.1 . .
Pt1 N11 H11B 110.1 . .
H11A N11 H11B 108.4 . .
N11 C12 C13 107.1(16) . .
N11 C12 H12A 110.3 . .
C13 C12 H12A 110.3 . .
N11 C12 H12B 110.3 . .
C13 C12 H12B 110.3 . .
H12A C12 H12B 108.6 . .
N14 C13 C12 109.5(16) . .
N14 C13 H13A 109.8 . .
C12 C13 H13A 109.8 . .
N14 C13 H13B 109.8 . .
C12 C13 H13B 109.8 . .
H13A C13 H13B 108.2 . .
C13 N14 Pt1 106.2(12) . .
C13 N14 H14A 110.5 . .
Pt1 N14 H14A 110.5 . .
C13 N14 H14B 110.5 . .
Pt1 N14 H14B 110.5 . .
H14A N14 H14B 108.7 . .
C22 N21 Pt2 113.4(13) . .
C22 N21 H21A 108.9 . .
Pt2 N21 H21A 108.9 . .
C22 N21 H21B 108.9 . .
Pt2 N21 H21B 108.9 . .
H21A N21 H21B 107.7 . .
N21 C22 C23 105(2) . .
N21 C22 H22A 110.7 . .
C23 C22 H22A 110.7 . .
N21 C22 H22B 110.7 . .
C23 C22 H22B 110.7 . .
H22A C22 H22B 108.8 . .
C22 C23 N24 110(2) . .
C22 C23 H23A 109.7 . .
N24 C23 H23A 109.7 . .
C22 C23 H23B 109.7 . .
N24 C23 H23B 109.7 . .
H23A C23 H23B 108.2 . .
C23 N24 Pt2 105.9(11) . .
C23 N24 H24A 110.5 . .
Pt2 N24 H24A 110.5 . .
C23 N24 H24B 110.5 . .
Pt2 N24 H24B 110.5 . .
H24A N24 H24B 108.7 . .
C32 N31 Pt3 113.2(15) . .
C32 N31 H31A 108.9 . .
Pt3 N31 H31A 108.9 . .
C32 N31 H31B 108.9 . .
Pt3 N31 H31B 108.9 . .
H31A N31 H31B 107.8 . .
N31 C32 C33 112.0(19) . .
N31 C32 H32A 109.2 . .
C33 C32 H32A 109.2 . .
N31 C32 H32B 109.2 . .
C33 C32 H32B 109.2 . .
H32A C32 H32B 107.9 . .
C32 C33 N34 108.5(18) . .
C32 C33 H33A 110 . .
N34 C33 H33A 110 . .
C32 C33 H33B 110 . .
N34 C33 H33B 110 . .
H33A C33 H33B 108.4 . .
C33 N34 Pt3 107.2(13) . .
C33 N34 H34A 110.3 . .
Pt3 N34 H34A 110.3 . .
C33 N34 H34B 110.3 . .
Pt3 N34 H34B 110.3 . .
H34A N34 H34B 108.5 . .
C6A N1A C2A 115.9(16) . .
C6A N1A Cu1 129.9(12) . .
C2A N1A Cu1 114.2(12) . .
C3A C2A N1A 121.4(17) . .
C3A C2A C2B 124.3(15) . .
N1A C2A C2B 114.3(15) . .
C2A C3A N4A 120.5(15) . .
C2A C3A H3A 119.8 . .
N4A C3A H3A 119.8 . .
C5A N4A C3A 117.7(16) . .
C5A N4A Pt1 125.0(13) . .
C3A N4A Pt1 117.2(11) . .
N4A C5A C6A 122.0(18) . .
N4A C5A H5A 119 . .
C6A C5A H5A 119 . .
N1A C6A C5A 122.4(17) . .
N1A C6A H6A 118.8 . .
C5A C6A H6A 118.8 . .
C6B N1B C2B 123.1(16) . .
C6B N1B Cu1 122.6(13) . .
C2B N1B Cu1 114.3(12) . .
C3B C2B N1B 119.1(16) . .
C3B C2B C2A 124.9(15) . .
N1B C2B C2A 115.9(15) . .
N4B C3B C2B 124.8(16) . .
N4B C3B H3B 117.6 . .
C2B C3B H3B 117.6 . .
C3B N4B C5B 116.6(17) . .
C3B N4B Pt2 122.4(12) . .
C5B N4B Pt2 120.6(13) . .
N4B C5B C6B 120.8(19) . .
N4B C5B H5B 119.6 . .
C6B C5B H5B 119.6 . .
N1B C6B C5B 115.3(18) . .
N1B C6B H6B 122.4 . .
C5B C6B H6B 122.4 . .
C6C N1C C2C 115.9(16) . .
C6C N1C Cu2 128.8(13) . .
C2C N1C Cu2 114.7(12) . .
N1C C2C C3C 120.8(17) . .
N1C C2C C2D 115.4(15) . .
C3C C2C C2D 123.8(17) . .
N4C C3C C2C 123.1(18) . .
N4C C3C H3C 118.5 . .
C2C C3C H3C 118.5 . .
C3C N4C C5C 117.5(18) . .
C3C N4C Pt2 124.7(14) . .
C5C N4C Pt2 117.7(14) . .
N4C C5C C6C 116(2) . .
N4C C5C H5C 121.9 . .
C6C C5C H5C 121.9 . .
N1C C6C C5C 125.6(19) . .
N1C C6C H6C 117.2 . .
C5C C6C H6C 117.2 . .
C6D N1D C2D 118.2(16) . .
C6D N1D Cu2 131.6(13) . .
C2D N1D Cu2 110.2(11) . .
N1D C2D C3D 117.2(16) . .
N1D C2D C2C 117.6(15) . .
C3D C2D C2C 124.6(16) . .
N4D C3D C2D 122.2(18) . .
N4D C3D H3D 118.9 . .
C2D C3D H3D 118.9 . .
C3D N4D C5D 120.5(17) . .
C3D N4D Pt3 118.8(13) . .
C5D N4D Pt3 120.7(13) . .
N4D C5D C6D 113.7(17) . .
N4D C5D H5D 123.1 . .
C6D C5D H5D 123.1 . .
N1D C6D C5D 127.9(17) . .
N1D C6D H6D 116.1 . .
C5D C6D H6D 116.1 . .
C6E N1E C2E 117.2(16) . .
C6E N1E Cu3 128.3(13) . .
C2E N1E Cu3 114.4(11) . .
C3E C2E N1E 122.2(17) . .
C3E C2E C2F 124.3(19) . .
N1E C2E C2F 113.6(16) . .
C2E C3E N4E 120(2) . .
C2E C3E H3E 120 . .
N4E C3E H3E 120 . .
C5E N4E C3E 118.3(17) . .
C5E N4E Pt3 120.5(12) . .
C3E N4E Pt3 121.2(13) . .
N4E C5E C6E 121.9(18) . .
N4E C5E H5E 119 . .
C6E C5E H5E 119 . .
N1E C6E C5E 120.2(18) . .
N1E C6E H6E 119.9 . .
C5E C6E H6E 119.9 . .
C6F N1F C2F 117.4(15) . .
C6F N1F Cu3 126.2(13) . .
C2F N1F Cu3 116.3(11) . .
N1F C2F C3F 122.0(15) . .
N1F C2F C2E 114.3(15) . .
C3F C2F C2E 123.5(17) . .
C2F C3F N4F 121.4(16) . .
C2F C3F H3F 119.3 . .
N4F C3F H3F 119.3 . .
C5F N4F C3F 118.4(15) . .
C5F N4F Pt1 120.9(11) . .
C3F N4F Pt1 120.5(12) . .
N4F C5F C6F 118.3(14) . .
N4F C5F H5F 120.8 . .
C6F C5F H5F 120.8 . .
N1F C6F C5F 122.2(16) . .
N1F C6F H6F 118.9 . .
C5F C6F H6F 118.9 . .
O12 N10 O13 116(3) . .
O12 N10 O11 114(3) . .
O13 N10 O11 119(3) . .
N10 O11 Cu1 125(2) . .
O22 N20 O23 119.4(11) . .
O22 N20 O21 119.3(11) . .
O23 N20 O21 119.1(11) . .
N20 O21 Cu1 90.5(13) . .
N20 O23 Cu1 86.6(12) . .
O32 N30 O31 124(3) . .
O32 N30 O33 116(3) . .
O31 N30 O33 120(3) . .
N30 O31 Cu2 115(2) . .
O41 N40 O43 123(3) . .
O41 N40 O42 125(3) . .
O43 N40 O42 112(3) . .
O41 N40 Cu4 174(2) . 5_455
O43 N40 Cu4 55.8(15) . 5_455
O42 N40 Cu4 56.4(17) . 5_455
N40 O41 Cu3 111(2) . .
N40 O42 Cu4 91.3(17) . 5_455
N40 O43 Cu4 94.5(17) . 5_455
O51 N50 O53 111(3) . .
O51 N50 O52 118(4) . .
O53 N50 O52 131(4) . .
N50 O51 Cu1 135(3) . .
O53 O51 Cu1 98.1(11) . .
N50 O53 Cu4 107(3) . .
O51 O53 Cu4 132.2(15) . .
O63 N60 O61 122.9(16) . .
O63 N60 O62 124.8(15) . .
O61 N60 O62 112.2(15) . .
N60 O61 Cu2 124.0(12) . .
N60 O62 Cu4 114.1(11) . .
O71 N70 O73 125(2) . .
O71 N70 O72 121(2) . .
O73 N70 O72 114(2) . .
N70 O72 Cu5 112.1(14) . .
O82 N80 O81 119.5(9) . .
O82 N80 O83 120.3(9) . .
O81 N80 O83 120.2(9) . .
N80 O81 Cu5 114.8(11) . .
O92 N90 O91 119.8(10) . .
O92 N90 O93 120.7(9) . .
O91 N90 O93 119.2(9) . .
N90 O91 Cu5 106.1(9) . .
O101 N100 O103 120.7(10) . .
O101 N100 O102 119.4(9) . .
O103 N100 O102 119.7(10) . .
O112 N110 O113 119.1(10) . .
O112 N110 O111 121.0(10) . .
O113 N110 O111 119.6(10) . .
N110 O111 Cu6 131.2(13) . .
N110 O112 Cu3 130.5(13) . 6_656
O122 N120 O121 128(3) . .
O122 N120 O123 120(3) . .
O121 N120 O123 111(3) . .
O133 N130 O132 119.3(11) . .
O133 N130 O131 119.4(11) . .
O132 N130 O131 118.4(11) . .
O141 N140 O143 120.0(10) . .
O141 N140 O142 118.8(10) . .
O143 N140 O142 119.5(10) . .
O153 N150 O152 118.6(11) . .
O153 N150 O151 118.9(11) . .
O152 N150 O151 117.8(11) . .
O161 N160 O162 133(3) . .
O161 N160 O163 113(3) . .
O162 N160 O163 113(3) . .
O173 N170 O172 119.6(9) . .
O173 N170 O171 121.1(9) . .
O172 N170 O171 119.2(9) . .
O68 Cu6 O66 87.0(13) . .
O68 Cu6 O67 90.4(13) . .
O66 Cu6 O67 95.5(13) . .
O68 Cu6 O65 88.1(13) . .
O66 Cu6 O65 168.2(16) . .
O67 Cu6 O65 95.2(16) . .
O68 Cu6 O111 85.6(11) . .
O66 Cu6 O111 79.9(11) . .
O67 Cu6 O111 174.1(11) . .
O65 Cu6 O111 89.0(15) . .
O75 Cu7 O76 170.6(17) . .

loop_
_geom_bond_atom_site_label_1
_geom_bond_atom_site_label_2
_geom_bond_distance
_geom_bond_site_symmetry_2
Pt1 N4A 1.981(14) .
Pt1 N11 1.988(14) .
Pt1 N4F 2.025(14) .
Pt1 N14 2.055(14) .
Pt2 N21 2.006(15) .
Pt2 N4B 2.011(15) .
Pt2 N4C 2.011(16) .
Pt2 N24 2.013(12) .
Pt3 N4E 2.023(14) .
Pt3 N31 2.031(14) .
Pt3 N34 2.046(17) .
Pt3 N4D 2.049(16) .
Cu1 O11 2.005(19) .
Cu1 N1A 2.011(16) .
Cu1 N1B 2.054(13) .
Cu1 O21 2.16(3) .
Cu1 O23 2.26(3) .
Cu1 O51 2.44(2) .
Cu2 O3 1.942(19) .
Cu2 O31 1.970(19) .
Cu2 N1C 2.022(14) .
Cu2 N1D 2.031(15) .
Cu2 O61 2.280(13) .
Cu3 O1 1.946(19) .
Cu3 N1F 2.004(14) .
Cu3 N1E 2.007(14) .
Cu3 O2 2.014(18) .
Cu3 O112 2.31(2) 6_556
Cu3 O41 2.41(2) .
Cu4 O43 1.993(17) 5_455
Cu4 O42 2.00(2) 5_455
Cu4 O62 2.083(13) .
Cu4 O4 2.382(19) .
Cu4 O53 2.39(3) .
Cu4 N40 2.40(3) 5_455
Cu5 O5 1.926(19) .
Cu5 O6 1.927(19) .
Cu5 O91 1.930(18) .
Cu5 O72 2.015(16) .
Cu5 O81 2.252(18) .
N11 C12 1.48(2) .
N11 H11A 0.92 .
N11 H11B 0.92 .
C12 C13 1.49(3) .
C12 H12A 0.99 .
C12 H12B 0.99 .
C13 N14 1.46(3) .
C13 H13A 0.99 .
C13 H13B 0.99 .
N14 H14A 0.92 .
N14 H14B 0.92 .
N21 C22 1.41(3) .
N21 H21A 0.92 .
N21 H21B 0.92 .
C22 C23 1.51(4) .
C22 H22A 0.99 .
C22 H22B 0.99 .
C23 N24 1.59(3) .
C23 H23A 0.99 .
C23 H23B 0.99 .
N24 H24A 0.92 .
N24 H24B 0.92 .
N31 C32 1.36(3) .
N31 H31A 0.92 .
N31 H31B 0.92 .
C32 C33 1.45(3) .
C32 H32A 0.99 .
C32 H32B 0.99 .
C33 N34 1.54(3) .
C33 H33A 0.99 .
C33 H33B 0.99 .
N34 H34A 0.92 .
N34 H34B 0.92 .
N1A C6A 1.27(2) .
N1A C2A 1.432(19) .
C2A C3A 1.32(2) .
C2A C2B 1.45(2) .
C3A N4A 1.38(2) .
C3A H3A 0.95 .
N4A C5A 1.29(2) .
C5A C6A 1.40(3) .
C5A H5A 0.95 .
C6A H6A 0.95 .
N1B C6B 1.28(2) .
N1B C2B 1.37(2) .
C2B C3B 1.33(2) .
C3B N4B 1.32(2) .
C3B H3B 0.95 .
N4B C5B 1.34(2) .
C5B C6B 1.52(3) .
C5B H5B 0.95 .
C6B H6B 0.95 .
N1C C6C 1.25(2) .
N1C C2C 1.31(2) .
C2C C3C 1.36(2) .
C2C C2D 1.44(2) .
C3C N4C 1.28(2) .
C3C H3C 0.95 .
N4C C5C 1.35(2) .
C5C C6C 1.40(3) .
C5C H5C 0.95 .
C6C H6C 0.95 .
N1D C6D 1.23(2) .
N1D C2D 1.39(2) .
C2D C3D 1.40(2) .
C3D N4D 1.30(2) .
C3D H3D 0.95 .
N4D C5D 1.38(2) .
C5D C6D 1.41(3) .
C5D H5D 0.95 .
C6D H6D 0.95 .
N1E C6E 1.31(2) .
N1E C2E 1.38(2) .
C2E C3E 1.32(3) .
C2E C2F 1.51(2) .
C3E N4E 1.36(2) .
C3E H3E 0.95 .
N4E C5E 1.30(2) .
C5E C6E 1.39(3) .
C5E H5E 0.95 .
C6E H6E 0.95 .
N1F C6F 1.28(2) .
N1F C2F 1.33(2) .
C2F C3F 1.33(2) .
C3F N4F 1.339(19) .
C3F H3F 0.95 .
N4F C5F 1.31(2) .
C5F C6F 1.43(2) .
C5F H5F 0.95 .
C6F H6F 0.95 .
N10 O12 1.24(3) .
N10 O13 1.25(3) .
N10 O11 1.28(3) .
N20 O22 1.324(9) .
N20 O23 1.330(9) .
N20 O21 1.339(9) .
N30 O32 1.20(3) .
N30 O31 1.20(3) .
N30 O33 1.30(3) .
N40 O41 1.17(3) .
N40 O43 1.19(2) .
N40 O42 1.28(3) .
N40 Cu4 2.40(3) 5_455
O42 Cu4 2.00(2) 5_455
O43 Cu4 1.993(17) 5_455
N50 O51 1.01(4) .
N50 O53 1.16(3) .
N50 O52 1.22(3) .
O51 O53 1.79(4) .
N60 O63 1.180(18) .
N60 O61 1.217(17) .
N60 O62 1.266(19) .
N70 O71 1.19(3) .
N70 O73 1.20(2) .
N70 O72 1.31(2) .
N80 O82 1.310(9) .
N80 O81 1.313(9) .
N80 O83 1.323(9) .
N90 O92 1.314(9) .
N90 O91 1.316(9) .
N90 O93 1.327(9) .
N100 O101 1.312(9) .
N100 O103 1.315(9) .
N100 O102 1.320(9) .
N110 O112 1.314(9) .
N110 O113 1.321(9) .
N110 O111 1.326(9) .
O111 Cu6 2.30(2) .
O112 Cu3 2.31(2) 6_656
N120 O122 1.15(2) .
N120 O121 1.18(3) .
N120 O123 1.32(3) .
N130 O133 1.319(9) .
N130 O132 1.332(9) .
N130 O131 1.334(9) .
N140 O141 1.315(9) .
N140 O143 1.324(9) .
N140 O142 1.326(9) .
N150 O153 1.318(9) .
N150 O152 1.320(9) .
N150 O151 1.326(9) .
N160 O161 1.21(3) .
N160 O162 1.22(3) .
N160 O163 1.34(3) .
N170 O173 1.305(8) .
N170 O172 1.314(8) .
N170 O171 1.315(8) .
Cu6 O68 1.97(3) .
Cu6 O66 1.97(3) .
Cu6 O67 1.98(3) .
Cu6 O65 2.05(5) .
Cu7 O75 2.00(4) .
Cu7 O76 2.01(3) .

loop_
_geom_torsion_atom_site_label_1
_geom_torsion_atom_site_label_2
_geom_torsion_atom_site_label_3
_geom_torsion_atom_site_label_4
_geom_torsion
_geom_torsion_site_symmetry_1
_geom_torsion_site_symmetry_4
N4A Pt1 N11 C12 167.3(13) . .
N14 Pt1 N11 C12 -16.3(12) . .
Pt1 N11 C12 C13 41.8(19) . .
N11 C12 C13 N14 -55(2) . .
C12 C13 N14 Pt1 39.6(18) . .
N11 Pt1 N14 C13 -12.7(12) . .
N4F Pt1 N14 C13 168.5(12) . .
N4B Pt2 N21 C22 157(2) . .
N24 Pt2 N21 C22 -19(2) . .
Pt2 N21 C22 C23 43(3) . .
N21 C22 C23 N24 -50(3) . .
C22 C23 N24 Pt2 34(3) . .
N21 Pt2 N24 C23 -9.0(17) . .
N4C Pt2 N24 C23 171.5(17) . .
N34 Pt3 N31 C32 10.3(15) . .
N4D Pt3 N31 C32 -170.1(16) . .
Pt3 N31 C32 C33 -34(3) . .
N31 C32 C33 N34 46(3) . .
C32 C33 N34 Pt3 -35(2) . .
N4E Pt3 N34 C33 -165.0(12) . .
N31 Pt3 N34 C33 14.1(12) . .
O11 Cu1 N1A C6A -10.4(19) . .
N1B Cu1 N1A C6A 178.6(19) . .
O21 Cu1 N1A C6A 104(3) . .
O23 Cu1 N1A C6A 92(2) . .
O51 Cu1 N1A C6A -90.2(19) . .
O11 Cu1 N1A C2A 168.1(12) . .
N1B Cu1 N1A C2A -2.9(11) . .
O21 Cu1 N1A C2A -77(3) . .
O23 Cu1 N1A C2A -89.9(14) . .
O51 Cu1 N1A C2A 88.2(13) . .
C6A N1A C2A C3A 1(2) . .
Cu1 N1A C2A C3A -177.3(13) . .
C6A N1A C2A C2B -178.3(17) . .
Cu1 N1A C2A C2B 3.1(18) . .
N1A C2A C3A N4A -4(3) . .
C2B C2A C3A N4A 176.0(15) . .
C2A C3A N4A C5A 3(3) . .
C2A C3A N4A Pt1 -173.9(13) . .
N11 Pt1 N4A C5A -92.9(16) . .
N4F Pt1 N4A C5A 86.2(16) . .
N11 Pt1 N4A C3A 84.1(13) . .
N4F Pt1 N4A C3A -96.8(13) . .
C3A N4A C5A C6A -1(3) . .
Pt1 N4A C5A C6A 176.1(15) . .
C2A N1A C6A C5A 1(3) . .
Cu1 N1A C6A C5A 179.5(14) . .
N4A C5A C6A N1A -1(3) . .
O11 Cu1 N1B C6B 125(5) . .
N1A Cu1 N1B C6B -178.9(17) . .
O21 Cu1 N1B C6B -17.7(17) . .
O23 Cu1 N1B C6B -80.3(17) . .
O51 Cu1 N1B C6B 84.0(17) . .
O11 Cu1 N1B C2B -54(5) . .
N1A Cu1 N1B C2B 2.3(12) . .
O21 Cu1 N1B C2B 163.5(13) . .
O23 Cu1 N1B C2B 101.0(13) . .
O51 Cu1 N1B C2B -94.8(13) . .
C6B N1B C2B C3B 2(3) . .
Cu1 N1B C2B C3B -179.3(13) . .
C6B N1B C2B C2A 179.9(17) . .
Cu1 N1B C2B C2A -1.3(19) . .
C3A C2A C2B C3B -3(3) . .
N1A C2A C2B C3B 176.7(16) . .
C3A C2A C2B N1B 179.2(16) . .
N1A C2A C2B N1B -1(2) . .
N1B C2B C3B N4B 4(3) . .
C2A C2B C3B N4B -173.5(16) . .
C2B C3B N4B C5B -7(3) . .
C2B C3B N4B Pt2 -179.5(14) . .
N21 Pt2 N4B C3B -86.8(14) . .
N4C Pt2 N4B C3B 92.3(14) . .
N21 Pt2 N4B C5B 100.7(15) . .
N4C Pt2 N4B C5B -80.1(15) . .
C3B N4B C5B C6B 4(3) . .
Pt2 N4B C5B C6B 176.6(13) . .
C2B N1B C6B C5B -5(3) . .
Cu1 N1B C6B C5B 176.8(12) . .
N4B C5B C6B N1B 2(3) . .
O31 Cu2 N1C C6C -8.4(18) . .
N1D Cu2 N1C C6C 170.3(18) . .
O61 Cu2 N1C C6C -92.3(17) . .
O31 Cu2 N1C C2C -179.5(13) . .
N1D Cu2 N1C C2C -0.8(12) . .
O61 Cu2 N1C C2C 96.5(13) . .
C6C N1C C2C C3C 8(3) . .
Cu2 N1C C2C C3C 180.0(13) . .
C6C N1C C2C C2D -175.0(16) . .
Cu2 N1C C2C C2D -2.7(19) . .
N1C C2C C3C N4C -5(3) . .
C2D C2C C3C N4C 177.5(16) . .
C2C C3C N4C C5C 5(3) . .
C2C C3C N4C Pt2 -177.8(13) . .
N4B Pt2 N4C C3C -96.2(15) . .
N24 Pt2 N4C C3C 80.4(15) . .
N4B Pt2 N4C C5C 81.2(14) . .
N24 Pt2 N4C C5C -102.2(14) . .
C3C N4C C5C C6C -6(3) . .
Pt2 N4C C5C C6C 176.0(13) . .
C2C N1C C6C C5C -10(3) . .
Cu2 N1C C6C C5C 178.7(15) . .
N4C C5C C6C N1C 10(3) . .
O3 Cu2 N1D C6D -3.1(18) . .
N1C Cu2 N1D C6D -176.4(18) . .
O61 Cu2 N1D C6D 81.5(17) . .
O3 Cu2 N1D C2D 177.4(11) . .
N1C Cu2 N1D C2D 4.1(11) . .
O61 Cu2 N1D C2D -98.0(11) . .
C6D N1D C2D C3D 2(2) . .
Cu2 N1D C2D C3D -178.7(12) . .
C6D N1D C2D C2C 173.5(16) . .
Cu2 N1D C2D C2C -6.9(17) . .
N1C C2C C2D N1D 7(2) . .
C3C C2C C2D N1D -176.2(16) . .
N1C C2C C2D C3D 177.7(16) . .
C3C C2C C2D C3D -5(3) . .
N1D C2D C3D N4D -1(3) . .
C2C C2D C3D N4D -172.2(16) . .
C2D C3D N4D C5D -3(3) . .
C2D C3D N4D Pt3 175.5(13) . .
N4E Pt3 N4D C3D 96.9(14) . .
N31 Pt3 N4D C3D -82.1(14) . .
N4E Pt3 N4D C5D -84.5(13) . .
N31 Pt3 N4D C5D 96.5(13) . .
C3D N4D C5D C6D 6(2) . .
Pt3 N4D C5D C6D -172.6(11) . .
C2D N1D C6D C5D 2(3) . .
Cu2 N1D C6D C5D -177.6(13) . .
N4D C5D C6D N1D -6(3) . .
O1 Cu3 N1E C6E 5.2(16) . .
N1F Cu3 N1E C6E 180.0(16) . .
O2 Cu3 N1E C6E 127(3) . .
O112 Cu3 N1E C6E 98.1(16) 6_556 .
O41 Cu3 N1E C6E -79.8(16) . .
O1 Cu3 N1E C2E -172.6(13) . .
N1F Cu3 N1E C2E 2.1(12) . .
O2 Cu3 N1E C2E -51(4) . .
O112 Cu3 N1E C2E -79.7(13) 6_556 .
O41 Cu3 N1E C2E 102.3(13) . .
C6E N1E C2E C3E 0(3) . .
Cu3 N1E C2E C3E 178.2(14) . .
C6E N1E C2E C2F 178.9(15) . .
Cu3 N1E C2E C2F -3.0(18) . .
N1E C2E C3E N4E 0(3) . .
C2F C2E C3E N4E -178.9(16) . .
C2E C3E N4E C5E 2(3) . .
C2E C3E N4E Pt3 -177.2(13) . .
N34 Pt3 N4E C5E -95.4(16) . .
N4D Pt3 N4E C5E 85.1(15) . .
N34 Pt3 N4E C3E 83.9(14) . .
N4D Pt3 N4E C3E -95.6(14) . .
C3E N4E C5E C6E -4(3) . .
Pt3 N4E C5E C6E 175.3(14) . .
C2E N1E C6E C5E -2(3) . .
Cu3 N1E C6E C5E -179.7(13) . .
N4E C5E C6E N1E 4(3) . .
N1E Cu3 N1F C6F 178.1(16) . .
O2 Cu3 N1F C6F -10.9(17) . .
O112 Cu3 N1F C6F -104.3(17) 6_556 .
O41 Cu3 N1F C6F 76.3(17) . .
N1E Cu3 N1F C2F -0.8(13) . .
O2 Cu3 N1F C2F 170.2(14) . .
O112 Cu3 N1F C2F 76.8(14) 6_556 .
O41 Cu3 N1F C2F -102.6(14) . .
C6F N1F C2F C3F 6(3) . .
Cu3 N1F C2F C3F -175.4(14) . .
C6F N1F C2F C2E -179.5(15) . .
Cu3 N1F C2F C2E -1(2) . .
C3E C2E C2F N1F -178.9(17) . .
N1E C2E C2F N1F 2(2) . .
C3E C2E C2F C3F -4(3) . .
N1E C2E C2F C3F 177.1(17) . .
N1F C2F C3F N4F -3(3) . .
C2E C2F C3F N4F -177.6(15) . .
C2F C3F N4F C5F -1(2) . .
C2F C3F N4F Pt1 174.1(13) . .
N4A Pt1 N4F C5F -82.4(13) . .
N14 Pt1 N4F C5F 101.2(13) . .
N4A Pt1 N4F C3F 102.7(13) . .
N14 Pt1 N4F C3F -73.7(13) . .
C3F N4F C5F C6F 2(2) . .
Pt1 N4F C5F C6F -172.6(12) . .
C2F N1F C6F C5F -4(3) . .
Cu3 N1F C6F C5F 177.1(13) . .
N4F C5F C6F N1F 0(3) . .
O12 N10 O11 Cu1 167(2) . .
O13 N10 O11 Cu1 25(5) . .
N1A Cu1 O11 N10 101(3) . .
N1B Cu1 O11 N10 156(4) . .
O21 Cu1 O11 N10 -61(3) . .
O23 Cu1 O11 N10 2(3) . .
O51 Cu1 O11 N10 -162(3) . .
O22 N20 O21 Cu1 153(3) . .
O23 N20 O21 Cu1 -10(3) . .
O11 Cu1 O21 N20 106(2) . .
N1A Cu1 O21 N20 -8(4) . .
N1B Cu1 O21 N20 -81(2) . .
O23 Cu1 O21 N20 5.9(19) . .
O51 Cu1 O21 N20 -173(2) . .
O22 N20 O23 Cu1 -153(3) . .
O21 N20 O23 Cu1 10(3) . .
O11 Cu1 O23 N20 -96(2) . .
N1A Cu1 O23 N20 169(2) . .
N1B Cu1 O23 N20 88(2) . .
O21 Cu1 O23 N20 -6(2) . .
O51 Cu1 O23 N20 -4(5) . .
O32 N30 O31 Cu2 -4(3) . .
O33 N30 O31 Cu2 -172.5(16) . .
O3 Cu2 O31 N30 -91.9(17) . .
N1C Cu2 O31 N30 81.4(17) . .
O61 Cu2 O31 N30 -175.7(17) . .
O43 N40 O41 Cu3 177.6(16) . .
O42 N40 O41 Cu3 -2(3) . .
O1 Cu3 O41 N40 -130(2) . .
N1F Cu3 O41 N40 44(2) . .
N1E Cu3 O41 N40 -40(2) . .
O2 Cu3 O41 N40 135(2) . .
O41 N40 O42 Cu4 -173(2) . 5_455
O43 N40 O42 Cu4 7(2) . 5_455
O41 N40 O43 Cu4 173(2) . 5_455
O42 N40 O43 Cu4 -7(2) . 5_455
O52 N50 O51 O53 -178(8) . .
O53 N50 O51 Cu1 7(8) . .
O52 N50 O51 Cu1 -171(2) . .
O11 Cu1 O51 N50 -135(6) . .
N1A Cu1 O51 N50 -43(6) . .
N1B Cu1 O51 N50 38(6) . .
O21 Cu1 O51 N50 132(6) . .
O23 Cu1 O51 N50 130(6) . .
O11 Cu1 O51 O53 -130.4(17) . .
N1A Cu1 O51 O53 -39.0(16) . .
N1B Cu1 O51 O53 42.4(16) . .
O21 Cu1 O51 O53 136.0(16) . .
O23 Cu1 O51 O53 134(4) . .
O52 N50 O53 O51 177(9) . .
O51 N50 O53 Cu4 -148(4) . .
O52 N50 O53 Cu4 30(6) . .
Cu1 O51 O53 N50 -175(6) . .
N50 O51 O53 Cu4 43(5) . .
Cu1 O51 O53 Cu4 -131.6(15) . .
O43 Cu4 O53 N50 103(3) 5_455 .
O42 Cu4 O53 N50 41(3) 5_455 .
O4 Cu4 O53 N50 -170(2) . .
N40 Cu4 O53 N50 73(3) 5_455 .
O43 Cu4 O53 O51 81(2) 5_455 .
O42 Cu4 O53 O51 19(2) 5_455 .
O4 Cu4 O53 O51 168.1(19) . .
N40 Cu4 O53 O51 51(2) 5_455 .
O63 N60 O61 Cu2 169.7(15) . .
O62 N60 O61 Cu2 -6(2) . .
O3 Cu2 O61 N60 150.0(16) . .
O31 Cu2 O61 N60 -118.0(16) . .
N1C Cu2 O61 N60 -26.8(16) . .
N1D Cu2 O61 N60 56.7(16) . .
O63 N60 O62 Cu4 -18(3) . .
O61 N60 O62 Cu4 157.1(13) . .
O43 Cu4 O62 N60 -116.7(14) 5_455 .
O42 Cu4 O62 N60 -54.9(15) 5_455 .
O4 Cu4 O62 N60 156.8(15) . .
N40 Cu4 O62 N60 -87.2(14) 5_455 .
O71 N70 O72 Cu5 -10(3) . .
O73 N70 O72 Cu5 172.6(16) . .
O5 Cu5 O72 N70 -81.6(16) . .
O6 Cu5 O72 N70 94.7(16) . .
O81 Cu5 O72 N70 -176.9(17) . .
O82 N80 O81 Cu5 22(4) . .
O83 N80 O81 Cu5 -158(2) . .
O5 Cu5 O81 N80 75(2) . .
O6 Cu5 O81 N80 -107(2) . .
O91 Cu5 O81 N80 -16(2) . .
O72 Cu5 O81 N80 162(2) . .
O92 N90 O91 Cu5 167(3) . .
O93 N90 O91 Cu5 -7(4) . .
O5 Cu5 O91 N90 97(2) . .
O6 Cu5 O91 N90 -79(2) . .
O81 Cu5 O91 N90 -168(2) . .
O112 N110 O111 Cu6 -2(5) . .
O113 N110 O111 Cu6 -175(2) . .
O113 N110 O112 Cu3 9(5) . 6_656
O111 N110 O112 Cu3 -165(2) . 6_656
N110 O111 Cu6 O68 -7(3) . .
N110 O111 Cu6 O66 81(3) . .
N110 O111 Cu6 O65 -95(3) . .
